data_1566955
loop_
_publ_author_name
'Sandvo\&s, Alexander'
'Maag, Henning'
'Daniliuc, Constantin G.'
'Schollmeyer, Dieter'
'Wahl, Johannes M.'

_publ_section_title
;
 Dynamic kinetic resolution of transient hemiketals: a strategy for the
 desymmetrisation of prochiral oxetanols
;
_journal_name_full 'Chemical Science'
_journal_paper_doi 10.1039/D2SC01547A
_journal_year 2022
_chemical_absolute_configuration rmad
_chemical_formula_moiety 'C17 H12 Br F3 N2 O7'
_chemical_formula_sum 'C17 H12 Br F3 N2 O7'
_chemical_formula_weight 493.20
_chemical_name_systematic ((2R,4S)-4-(4-bromophenyl)-2-(3,5-dinitrophenyl)-2-(trifluoromethyl)-1,3-dioxolan-4-yl)methanol
_space_group_crystal_system orthorhombic
_space_group_IT_number 19
_space_group_name_Hall 'P 2ac 2ab'
_space_group_name_H-M_alt 'P 21 21 21'
_atom_sites_solution_hydrogens difmap
_atom_sites_solution_primary dual
_audit_creation_method SHELXL-2018/3
_audit_update_record
;
2022-01-13 deposited with the CCDC.	2022-05-11 downloaded from the CCDC.
;
_cell_angle_alpha 90
_cell_angle_beta 90
_cell_angle_gamma 90
_cell_formula_units_Z 4
_cell_length_a 10.9727(5)
_cell_length_b 11.7950(4)
_cell_length_c 14.1878(7)
_cell_measurement_reflns_used 9257
_cell_measurement_temperature 120(2)
_cell_measurement_theta_max 28.47
_cell_measurement_theta_min 2.87
_cell_volume 1836.23(14)
_computing_cell_refinement 'X-Area Recipe 1.36.0.0 (STOE, 2020)'
_computing_data_collection 'X-Area WinXpose 2.0.22.0 (STOE, 2016)'
_computing_data_reduction 'X-Area Integrate 1.77.0.0 (STOE, 2019)'
_computing_structure_refinement 'SHELXL-2018/3 (Sheldrick, 2018)'
_computing_structure_solution 'SHELXT-2014 (Shelxdrick, 2015)'
_diffrn_ambient_temperature 120(2)
_diffrn_detector_area_resol_mean 6.67
_diffrn_measured_fraction_theta_full 0.998
_diffrn_measured_fraction_theta_max 0.990
_diffrn_measurement_device_type 'STOE IPDS 2T'
_diffrn_measurement_method 'rotation method, \w scans'
_diffrn_radiation_type MoK\a
_diffrn_radiation_wavelength 0.71073
_diffrn_reflns_av_R_equivalents 0.0314
_diffrn_reflns_av_unetI/netI 0.0315
_diffrn_reflns_Laue_measured_fraction_full 0.998
_diffrn_reflns_Laue_measured_fraction_max 0.990
_diffrn_reflns_limit_h_max 12
_diffrn_reflns_limit_h_min -14
_diffrn_reflns_limit_k_max 15
_diffrn_reflns_limit_k_min -13
_diffrn_reflns_limit_l_max 16
_diffrn_reflns_limit_l_min -18
_diffrn_reflns_number 7188
_diffrn_reflns_point_group_measured_fraction_full 0.998
_diffrn_reflns_point_group_measured_fraction_max 0.988
_diffrn_reflns_theta_full 25.242
_diffrn_reflns_theta_max 27.957
_diffrn_reflns_theta_min 2.871
_diffrn_source 'sealed X-ray tube, 12 x 0.4 mm long-fine focus'
_exptl_absorpt_coefficient_mu 2.314
_exptl_absorpt_correction_T_max 0.8306
_exptl_absorpt_correction_T_min 0.5223
_exptl_absorpt_correction_type multi-scan
_exptl_absorpt_process_details
; 
STOE LANA, absorption correction by scaling of reflection intensities. 
J. Koziskova, F. Hahn, J. Richter, J. Kozisek, 
Acta Chimica Slovaca, vol. 9, no. 2, 2016, pp. 136 - 140. 
;
_exptl_crystal_colour colourless
_exptl_crystal_density_diffrn 1.784
_exptl_crystal_description block
_exptl_crystal_F_000 984
_exptl_crystal_size_max 0.280
_exptl_crystal_size_mid 0.260
_exptl_crystal_size_min 0.080
_refine_diff_density_max 0.605
_refine_diff_density_min -0.319
_refine_diff_density_rms 0.079
_refine_ls_abs_structure_details
; 
 Flack x determined using 1575 quotients [(I+)-(I-)]/[(I+)+(I-)] 
 (Parsons, Flack and Wagner, Acta Cryst. B69 (2013) 249-259). 
;
_refine_ls_abs_structure_Flack 0.013(8)
_refine_ls_extinction_method none
_refine_ls_goodness_of_fit_ref 1.075
_refine_ls_hydrogen_treatment refall
_refine_ls_matrix_type full
_refine_ls_number_parameters 317
_refine_ls_number_reflns 4369
_refine_ls_number_restraints 0
_refine_ls_restrained_S_all 1.075
_refine_ls_R_factor_all 0.0425
_refine_ls_R_factor_gt 0.0358
_refine_ls_shift/su_max 0.000
_refine_ls_shift/su_mean 0.000
_refine_ls_structure_factor_coef Fsqd
_refine_ls_weighting_details 'w=1/[\s^2^(Fo^2^)+(0.0294P)^2^+3.2125P] where P=(Fo^2^+2Fc^2^)/3'
_refine_ls_weighting_scheme calc
_refine_ls_wR_factor_gt 0.0778
_refine_ls_wR_factor_ref 0.0816
_reflns_Friedel_coverage 0.760
_reflns_Friedel_fraction_full 0.999
_reflns_Friedel_fraction_max 0.986
_reflns_number_gt 4002
_reflns_number_total 4369
_reflns_threshold_expression 'I > 2\s(I)'
_cod_data_source_file d2sc01547a2.cif
_cod_data_source_block 5j
_cod_depositor_comments
;
The following automatic conversions were performed:

data item '_atom_sites_solution_primary' value 'Dual' was changed to
'dual' in accordance with the
/home/data/users/saulius/crontab/automatic-downloads/rss-feeds/RSC/lib/dictionaries/cif_core.dic
dictionary named 'cif_core.dic' version 2.4.2 last updated on
2011-04-26.

Automatic conversion script
Id: cif_fix_values 7556 2019-12-06 15:28:31Z antanas 
;
_cod_database_code 1566955
_shelx_shelxl_version_number 2018/3
_shelx_space_group_comment
; 
The symmetry employed for this shelxl refinement is uniquely defined 
by the following loop, which should always be used as a source of 
symmetry information in preference to the above space-group names. 
They are only intended as comments. 
;
_shelx_estimated_absorpt_t_min 0.563
_shelx_estimated_absorpt_t_max 0.836

loop_
_space_group_symop_operation_xyz
'x, y, z'
'-x+1/2, -y, z+1/2'
'-x, y+1/2, -z+1/2'
'x+1/2, -y+1/2, -z'

loop_
_atom_site_label
_atom_site_type_symbol
_atom_site_fract_x
_atom_site_fract_y
_atom_site_fract_z
_atom_site_U_iso_or_equiv
_atom_site_adp_type
_atom_site_occupancy
_atom_site_site_symmetry_order
_atom_site_calc_flag
_atom_site_refinement_flags_posn
_atom_site_refinement_flags_adp
_atom_site_refinement_flags_occupancy
_atom_site_disorder_assembly
_atom_site_disorder_group
Br1 Br 0.49389(4) 0.28240(4) -0.06166(3) 0.01872(11) Uani 1 1 d . . . . .
F1 F 0.1612(3) 0.8920(3) 0.2806(2) 0.0242(6) Uani 1 1 d . . . . .
F2 F 0.2831(3) 0.8560(3) 0.39619(19) 0.0229(6) Uani 1 1 d . . . . .
F3 F 0.3455(3) 0.9546(2) 0.2775(2) 0.0232(6) Uani 1 1 d . . . . .
O1 O 0.3003(3) 0.7704(3) 0.1559(2) 0.0157(6) Uani 1 1 d . . . . .
O2 O 0.2443(3) 0.6668(3) 0.2849(2) 0.0171(7) Uani 1 1 d . . . . .
O3 O 0.1963(3) 0.7831(3) -0.0263(2) 0.0233(7) Uani 1 1 d . . . . .
H3 H 0.243(7) 0.832(6) -0.012(5) 0.04(2) Uiso 1 1 d . . . . .
N1 N 0.6345(4) 0.5319(3) 0.4211(3) 0.0180(8) Uani 1 1 d . . . . .
O4 O 0.7428(3) 0.5108(3) 0.4335(3) 0.0243(7) Uani 1 1 d . . . . .
O5 O 0.5524(3) 0.4794(3) 0.4591(3) 0.0305(9) Uani 1 1 d . . . . .
N2 N 0.7589(4) 0.8394(4) 0.2101(3) 0.0222(9) Uani 1 1 d . . . . .
O6 O 0.7287(3) 0.9208(3) 0.1634(3) 0.0269(8) Uani 1 1 d . . . . .
O7 O 0.8646(3) 0.8113(4) 0.2250(3) 0.0437(12) Uani 1 1 d . . . . .
C1 C 0.3177(4) 0.7556(4) 0.2539(3) 0.0158(10) Uani 1 1 d . . . . .
C2 C 0.2758(4) 0.8659(4) 0.3021(3) 0.0175(9) Uani 1 1 d . . . . .
C3 C 0.4509(4) 0.7319(4) 0.2766(3) 0.0163(9) Uani 1 1 d . . . . .
C4 C 0.4804(4) 0.6458(4) 0.3388(3) 0.0164(9) Uani 1 1 d . . . . .
H4 H 0.422(5) 0.609(5) 0.359(4) 0.015(14) Uiso 1 1 d . . . . .
C5 C 0.6019(4) 0.6250(4) 0.3568(3) 0.0166(9) Uani 1 1 d . . . . .
C6 C 0.6964(4) 0.6860(4) 0.3159(3) 0.0167(9) Uani 1 1 d . . . . .
H6 H 0.772(5) 0.672(5) 0.330(4) 0.019(14) Uiso 1 1 d . . . . .
C7 C 0.6625(4) 0.7706(5) 0.2546(3) 0.0170(9) Uani 1 1 d . . . . .
C8 C 0.5429(4) 0.7953(4) 0.2335(3) 0.0169(9) Uani 1 1 d . . . . .
H8 H 0.524(5) 0.847(5) 0.188(4) 0.016(13) Uiso 1 1 d . . . . .
C9 C 0.1510(4) 0.6503(4) 0.2148(3) 0.0189(9) Uani 1 1 d . . . . .
H9A H 0.078(5) 0.706(5) 0.225(4) 0.015(9) Uiso 1 1 d . U . . .
H9B H 0.125(5) 0.568(5) 0.214(4) 0.015(9) Uiso 1 1 d . U . . .
C10 C 0.2177(4) 0.6831(4) 0.1234(3) 0.0161(9) Uani 1 1 d . . . . .
C11 C 0.1327(4) 0.7398(4) 0.0528(3) 0.0200(9) Uani 1 1 d . . . . .
H11A H 0.072(5) 0.688(5) 0.030(4) 0.022(11) Uiso 1 1 d . U . . .
H11B H 0.086(5) 0.805(5) 0.083(4) 0.022(11) Uiso 1 1 d . U . . .
C12 C 0.2872(4) 0.5839(4) 0.0809(3) 0.0156(9) Uani 1 1 d . . . . .
C13 C 0.2265(4) 0.4842(4) 0.0575(3) 0.0171(8) Uani 1 1 d . . . . .
H13 H 0.145(5) 0.477(4) 0.070(4) 0.014(12) Uiso 1 1 d . . . . .
C14 C 0.2872(4) 0.3937(4) 0.0160(3) 0.0183(9) Uani 1 1 d . . . . .
H14 H 0.244(5) 0.323(5) 0.002(4) 0.018(14) Uiso 1 1 d . . . . .
C15 C 0.4103(4) 0.4042(4) -0.0019(3) 0.0159(9) Uani 1 1 d . . . . .
C16 C 0.4734(4) 0.5014(5) 0.0210(4) 0.0198(10) Uani 1 1 d . . . . .
H16 H 0.548(5) 0.502(5) 0.006(4) 0.011(14) Uiso 1 1 d . . . . .
C17 C 0.4115(4) 0.5915(4) 0.0621(3) 0.0178(8) Uani 1 1 d . . . . .
H17 H 0.460(5) 0.656(5) 0.076(4) 0.015(13) Uiso 1 1 d . . . . .

loop_
_atom_site_aniso_label
_atom_site_aniso_U_11
_atom_site_aniso_U_22
_atom_site_aniso_U_33
_atom_site_aniso_U_23
_atom_site_aniso_U_13
_atom_site_aniso_U_12
Br1 0.01787(19) 0.01937(19) 0.01891(17) -0.00226(17) 0.0008(2) 0.0038(2)
F1 0.0192(14) 0.0234(15) 0.0301(15) -0.0004(12) -0.0019(12) 0.0083(12)
F2 0.0317(16) 0.0231(14) 0.0139(12) -0.0006(11) 0.0001(11) -0.0003(13)
F3 0.0294(15) 0.0149(13) 0.0253(14) 0.0006(11) 0.0019(12) -0.0022(12)
O1 0.0179(14) 0.0166(16) 0.0125(13) 0.0004(12) -0.0029(11) -0.0014(13)
O2 0.0152(15) 0.0178(16) 0.0183(16) 0.0028(13) 0.0004(12) -0.0028(13)
O3 0.0306(18) 0.0212(17) 0.0182(15) 0.0005(15) -0.0034(13) -0.0005(17)
N1 0.0214(19) 0.0146(18) 0.0180(19) -0.0005(15) -0.0039(15) 0.0027(15)
O4 0.0218(16) 0.0228(17) 0.0284(17) 0.0038(16) -0.0103(15) 0.0016(13)
O5 0.0256(18) 0.029(2) 0.037(2) 0.0155(17) 0.0025(15) 0.0010(16)
N2 0.019(2) 0.022(2) 0.025(2) 0.0032(17) 0.0013(16) -0.0021(16)
O6 0.0248(18) 0.0217(18) 0.0342(19) 0.0065(16) 0.0028(15) -0.0012(15)
O7 0.0153(18) 0.053(3) 0.062(3) 0.029(2) 0.0009(18) -0.0006(18)
C1 0.017(2) 0.018(2) 0.013(2) -0.0021(17) -0.0021(16) 0.0013(17)
C2 0.018(2) 0.016(2) 0.018(2) 0.0003(17) -0.0012(16) 0.0013(18)
C3 0.0160(19) 0.019(2) 0.0136(18) -0.0044(18) -0.0014(15) 0.0019(18)
C4 0.020(2) 0.0139(18) 0.0155(18) -0.0005(15) 0.0020(18) 0.0006(18)
C5 0.022(2) 0.014(2) 0.013(2) -0.0009(16) -0.0029(17) 0.0034(18)
C6 0.014(2) 0.016(2) 0.020(2) -0.0030(17) -0.0060(17) 0.0021(16)
C7 0.016(2) 0.016(2) 0.019(2) -0.0006(18) 0.0000(16) -0.0023(19)
C8 0.020(2) 0.015(2) 0.0153(19) 0.0007(18) -0.0018(15) 0.0014(17)
C9 0.016(2) 0.021(2) 0.019(2) -0.0020(18) -0.0008(17) 0.0002(18)
C10 0.014(2) 0.017(2) 0.018(2) -0.0008(16) -0.0014(16) -0.0012(17)
C11 0.0174(19) 0.021(2) 0.022(2) 0.0012(19) -0.0068(19) 0.0014(17)
C12 0.014(2) 0.021(2) 0.012(2) -0.0004(16) -0.0012(15) 0.0014(17)
C13 0.016(2) 0.018(2) 0.0170(19) -0.0031(19) 0.0009(18) -0.0003(16)
C14 0.018(2) 0.021(2) 0.016(2) 0.0013(18) -0.0041(17) -0.0062(19)
C15 0.019(2) 0.016(2) 0.0132(19) -0.0024(16) 0.0014(16) 0.0046(17)
C16 0.013(2) 0.025(2) 0.021(2) -0.0051(19) 0.0026(16) -0.0003(17)
C17 0.017(2) 0.018(2) 0.019(2) 0.000(2) 0.0012(19) -0.0021(16)

loop_
_atom_type_symbol
_atom_type_description
_atom_type_scat_dispersion_real
_atom_type_scat_dispersion_imag
_atom_type_scat_source
C C 0.0033 0.0016 'International Tables Vol C Tables 4.2.6.8 and 6.1.1.4'
H H 0.0000 0.0000 'International Tables Vol C Tables 4.2.6.8 and 6.1.1.4'
N N 0.0061 0.0033 'International Tables Vol C Tables 4.2.6.8 and 6.1.1.4'
O O 0.0106 0.0060 'International Tables Vol C Tables 4.2.6.8 and 6.1.1.4'
F F 0.0171 0.0103 'International Tables Vol C Tables 4.2.6.8 and 6.1.1.4'
Br Br -0.2901 2.4595 'International Tables Vol C Tables 4.2.6.8 and 6.1.1.4'

loop_
_geom_angle_atom_site_label_1
_geom_angle_atom_site_label_2
_geom_angle_atom_site_label_3
_geom_angle
_geom_angle_site_symmetry_1
_geom_angle_site_symmetry_3
_geom_angle_publ_flag
C1 O1 C10 108.1(3) . . ?
C1 O2 C9 107.2(3) . . ?
C11 O3 H3 112(5) . . ?
O5 N1 O4 123.3(4) . . ?
O5 N1 C5 118.3(4) . . ?
O4 N1 C5 118.5(4) . . ?
O6 N2 O7 124.6(4) . . ?
O6 N2 C7 118.2(4) . . ?
O7 N2 C7 117.2(4) . . ?
O2 C1 O1 109.0(4) . . ?
O2 C1 C3 110.5(4) . . ?
O1 C1 C3 111.1(4) . . ?
O2 C1 C2 108.8(4) . . ?
O1 C1 C2 107.0(4) . . ?
C3 C1 C2 110.3(4) . . ?
F1 C2 F3 107.4(4) . . ?
F1 C2 F2 107.7(4) . . ?
F3 C2 F2 107.0(4) . . ?
F1 C2 C1 112.1(4) . . ?
F3 C2 C1 111.9(4) . . ?
F2 C2 C1 110.5(4) . . ?
C4 C3 C8 120.2(4) . . ?
C4 C3 C1 119.6(4) . . ?
C8 C3 C1 120.1(4) . . ?
C5 C4 C3 118.3(4) . . ?
C5 C4 H4 126(4) . . ?
C3 C4 H4 115(4) . . ?
C4 C5 C6 123.5(4) . . ?
C4 C5 N1 118.8(4) . . ?
C6 C5 N1 117.6(4) . . ?
C7 C6 C5 116.0(4) . . ?
C7 C6 H6 123(4) . . ?
C5 C6 H6 121(4) . . ?
C6 C7 C8 123.3(5) . . ?
C6 C7 N2 118.4(4) . . ?
C8 C7 N2 118.3(4) . . ?
C7 C8 C3 118.6(4) . . ?
C7 C8 H8 121(3) . . ?
C3 C8 H8 120(3) . . ?
O2 C9 C10 102.1(4) . . ?
O2 C9 H9A 111(3) . . ?
C10 C9 H9A 109(3) . . ?
O2 C9 H9B 110(3) . . ?
C10 C9 H9B 111(3) . . ?
H9A C9 H9B 113(4) . . ?
O1 C10 C12 111.1(4) . . ?
O1 C10 C11 106.3(3) . . ?
C12 C10 C11 112.5(4) . . ?
O1 C10 C9 102.0(3) . . ?
C12 C10 C9 112.3(4) . . ?
C11 C10 C9 111.9(4) . . ?
O3 C11 C10 112.2(4) . . ?
O3 C11 H11A 108(3) . . ?
C10 C11 H11A 111(3) . . ?
O3 C11 H11B 108(3) . . ?
C10 C11 H11B 111(3) . . ?
H11A C11 H11B 106(5) . . ?
C13 C12 C17 118.5(4) . . ?
C13 C12 C10 120.3(4) . . ?
C17 C12 C10 121.1(4) . . ?
C14 C13 C12 121.4(4) . . ?
C14 C13 H13 119(3) . . ?
C12 C13 H13 120(3) . . ?
C15 C14 C13 118.6(4) . . ?
C15 C14 H14 121(3) . . ?
C13 C14 H14 121(3) . . ?
C16 C15 C14 121.5(4) . . ?
C16 C15 Br1 119.4(4) . . ?
C14 C15 Br1 119.1(4) . . ?
C15 C16 C17 119.3(4) . . ?
C15 C16 H16 116(4) . . ?
C17 C16 H16 125(4) . . ?
C16 C17 C12 120.6(4) . . ?
C16 C17 H17 116(3) . . ?
C12 C17 H17 124(3) . . ?

loop_
_geom_bond_atom_site_label_1
_geom_bond_atom_site_label_2
_geom_bond_distance
_geom_bond_site_symmetry_2
_geom_bond_publ_flag
Br1 C15 1.904(4) . ?
F1 C2 1.330(5) . ?
F2 C2 1.343(5) . ?
F3 C2 1.342(5) . ?
O1 C1 1.414(5) . ?
O1 C10 1.447(5) . ?
O2 C1 1.392(6) . ?
O2 C9 1.441(6) . ?
O3 C11 1.416(6) . ?
O3 H3 0.80(7) . ?
N1 O5 1.219(5) . ?
N1 O4 1.227(5) . ?
N1 C5 1.472(6) . ?
N2 O6 1.213(6) . ?
N2 O7 1.225(6) . ?
N2 C7 1.475(6) . ?
C1 C3 1.523(6) . ?
C1 C2 1.540(6) . ?
C3 C4 1.383(6) . ?
C3 C8 1.397(6) . ?
C4 C5 1.379(7) . ?
C4 H4 0.82(6) . ?
C5 C6 1.389(7) . ?
C6 C7 1.375(7) . ?
C6 H6 0.87(6) . ?
C7 C8 1.378(6) . ?
C8 H8 0.91(5) . ?
C9 C10 1.539(6) . ?
C9 H9A 1.04(5) . ?
C9 H9B 1.01(6) . ?
C10 C12 1.522(6) . ?
C10 C11 1.524(6) . ?
C11 H11A 0.97(6) . ?
C11 H11B 1.03(6) . ?
C12 C13 1.392(6) . ?
C12 C17 1.392(6) . ?
C13 C14 1.389(7) . ?
C13 H13 0.91(5) . ?
C14 C15 1.380(7) . ?
C14 H14 0.98(6) . ?
C15 C16 1.379(7) . ?
C16 C17 1.390(7) . ?
C16 H16 0.84(6) . ?
C17 H17 0.95(5) . ?

loop_
_geom_hbond_atom_site_label_D
_geom_hbond_atom_site_label_H
_geom_hbond_atom_site_label_A
_geom_hbond_distance_DH
_geom_hbond_distance_HA
_geom_hbond_distance_DA
_geom_hbond_angle_DHA
_geom_hbond_site_symmetry_A
_geom_hbond_publ_flag
O3 H3 O4 0.80(7) 2.39(7) 3.064(5) 143(7) 3_655 yes

loop_
_geom_torsion_atom_site_label_1
_geom_torsion_atom_site_label_2
_geom_torsion_atom_site_label_3
_geom_torsion_atom_site_label_4
_geom_torsion
_geom_torsion_site_symmetry_1
_geom_torsion_site_symmetry_2
_geom_torsion_site_symmetry_3
_geom_torsion_site_symmetry_4
_geom_torsion_publ_flag
C9 O2 C1 O1 -19.1(5) . . . . ?
C9 O2 C1 C3 -141.5(4) . . . . ?
C9 O2 C1 C2 97.2(4) . . . . ?
C10 O1 C1 O2 -3.3(5) . . . . ?
C10 O1 C1 C3 118.8(4) . . . . ?
C10 O1 C1 C2 -120.8(4) . . . . ?
O2 C1 C2 F1 -61.3(5) . . . . ?
O1 C1 C2 F1 56.4(5) . . . . ?
C3 C1 C2 F1 177.4(4) . . . . ?
O2 C1 C2 F3 178.0(3) . . . . ?
O1 C1 C2 F3 -64.4(5) . . . . ?
C3 C1 C2 F3 56.6(5) . . . . ?
O2 C1 C2 F2 58.9(5) . . . . ?
O1 C1 C2 F2 176.5(4) . . . . ?
C3 C1 C2 F2 -62.5(5) . . . . ?
O2 C1 C3 C4 -13.6(6) . . . . ?
O1 C1 C3 C4 -134.7(4) . . . . ?
C2 C1 C3 C4 106.8(5) . . . . ?
O2 C1 C3 C8 165.1(4) . . . . ?
O1 C1 C3 C8 43.9(6) . . . . ?
C2 C1 C3 C8 -74.5(5) . . . . ?
C8 C3 C4 C5 0.2(6) . . . . ?
C1 C3 C4 C5 178.9(4) . . . . ?
C3 C4 C5 C6 0.1(7) . . . . ?
C3 C4 C5 N1 -178.6(4) . . . . ?
O5 N1 C5 C4 -2.9(6) . . . . ?
O4 N1 C5 C4 176.9(4) . . . . ?
O5 N1 C5 C6 178.4(4) . . . . ?
O4 N1 C5 C6 -1.9(6) . . . . ?
C4 C5 C6 C7 -0.1(7) . . . . ?
N1 C5 C6 C7 178.5(4) . . . . ?
C5 C6 C7 C8 0.0(7) . . . . ?
C5 C6 C7 N2 179.0(4) . . . . ?
O6 N2 C7 C6 -172.9(5) . . . . ?
O7 N2 C7 C6 5.5(7) . . . . ?
O6 N2 C7 C8 6.2(7) . . . . ?
O7 N2 C7 C8 -175.3(5) . . . . ?
C6 C7 C8 C3 0.3(7) . . . . ?
N2 C7 C8 C3 -178.8(4) . . . . ?
C4 C3 C8 C7 -0.4(7) . . . . ?
C1 C3 C8 C7 -179.0(4) . . . . ?
C1 O2 C9 C10 32.0(4) . . . . ?
C1 O1 C10 C12 -97.5(4) . . . . ?
C1 O1 C10 C11 139.7(4) . . . . ?
C1 O1 C10 C9 22.3(4) . . . . ?
O2 C9 C10 O1 -32.6(4) . . . . ?
O2 C9 C10 C12 86.3(4) . . . . ?
O2 C9 C10 C11 -145.9(4) . . . . ?
O1 C10 C11 O3 61.9(5) . . . . ?
C12 C10 C11 O3 -59.9(5) . . . . ?
C9 C10 C11 O3 172.5(4) . . . . ?
O1 C10 C12 C13 170.9(4) . . . . ?
C11 C10 C12 C13 -70.0(5) . . . . ?
C9 C10 C12 C13 57.4(5) . . . . ?
O1 C10 C12 C17 -10.9(6) . . . . ?
C11 C10 C12 C17 108.2(5) . . . . ?
C9 C10 C12 C17 -124.4(5) . . . . ?
C17 C12 C13 C14 -0.2(7) . . . . ?
C10 C12 C13 C14 178.1(4) . . . . ?
C12 C13 C14 C15 0.0(7) . . . . ?
C13 C14 C15 C16 0.5(7) . . . . ?
C13 C14 C15 Br1 -178.4(3) . . . . ?
C14 C15 C16 C17 -0.8(7) . . . . ?
Br1 C15 C16 C17 178.1(4) . . . . ?
C15 C16 C17 C12 0.6(7) . . . . ?
C13 C12 C17 C16 -0.1(7) . . . . ?
C10 C12 C17 C16 -178.4(4) . . . . ?
